data_7233003
loop_
_publ_author_name
'Hu, Mixia'
'Yan, YaLi'
'Zhu, Baohua'
'Chang, Fei'
'Yu, Shiyong'
'Alatan, Gaole'

_publ_section_title
;
 A series of Mn(i) photo-activated carbon monoxide-releasing molecules
 with benzimidazole coligands: synthesis, structural characterization, CO
 releasing properties and biological activity evaluation
;
_journal_issue 36
_journal_name_full 'RSC Advances'
_journal_page_first 20505
_journal_paper_doi 10.1039/C9RA01370A
_journal_volume 9
_journal_year 2019
_chemical_formula_moiety 'C15 H9 Br Mn N3 O3'
_chemical_formula_sum 'C15 H9 Br Mn N3 O3'
_chemical_formula_weight 414.10
_space_group_IT_number 2
_space_group_name_Hall '-P 1'
_space_group_name_H-M_alt 'P -1'
_symmetry_cell_setting triclinic
_symmetry_space_group_name_Hall '-P 1'
_symmetry_space_group_name_H-M 'P -1'
_atom_sites_solution_hydrogens geom
_atom_sites_solution_primary direct
_atom_sites_solution_secondary difmap
_audit_creation_method SHELXL-97
_audit_update_record
;
2019-04-24 deposited with the CCDC.    2019-06-17 downloaded from the CCDC.
;
_cell_angle_alpha 91.775(3)
_cell_angle_beta 105.866(3)
_cell_angle_gamma 108.240(3)
_cell_formula_units_Z 2
_cell_length_a 6.8422(3)
_cell_length_b 10.6873(5)
_cell_length_c 11.6987(6)
_cell_measurement_reflns_used 7051
_cell_measurement_temperature 296(2)
_cell_measurement_theta_max 27.89
_cell_measurement_theta_min 2.55
_cell_volume 775.14(7)
_computing_structure_refinement 'SHELXL-97 (Sheldrick, 1997)'
_computing_structure_solution 'SHELXS-97 (Sheldrick, 1990)'
_diffrn_ambient_temperature 296(2)
_diffrn_measured_fraction_theta_full 0.989
_diffrn_measured_fraction_theta_max 0.989
_diffrn_measurement_device_type 'CCD area detector'
_diffrn_measurement_method 'phi and omega scans'
_diffrn_radiation_monochromator graphite
_diffrn_radiation_source 'fine-focus sealed tube'
_diffrn_radiation_type MoK\a
_diffrn_radiation_wavelength 0.71073
_diffrn_reflns_av_R_equivalents 0.0193
_diffrn_reflns_av_sigmaI/netI 0.0206
_diffrn_reflns_limit_h_max 9
_diffrn_reflns_limit_h_min -9
_diffrn_reflns_limit_k_max 14
_diffrn_reflns_limit_k_min -13
_diffrn_reflns_limit_l_max 15
_diffrn_reflns_limit_l_min -15
_diffrn_reflns_number 15090
_diffrn_reflns_theta_full 28.30
_diffrn_reflns_theta_max 28.30
_diffrn_reflns_theta_min 1.82
_exptl_absorpt_coefficient_mu 3.446
_exptl_crystal_colour yellow
_exptl_crystal_density_diffrn 1.774
_exptl_crystal_density_method 'not measured'
_exptl_crystal_description block
_exptl_crystal_F_000 408
_exptl_crystal_size_max 0.2
_exptl_crystal_size_mid 0.2
_exptl_crystal_size_min 0.2
_refine_diff_density_max 1.928
_refine_diff_density_min -0.355
_refine_diff_density_rms 0.089
_refine_ls_extinction_method none
_refine_ls_goodness_of_fit_ref 1.041
_refine_ls_hydrogen_treatment mixed
_refine_ls_matrix_type full
_refine_ls_number_parameters 208
_refine_ls_number_reflns 3812
_refine_ls_number_restraints 0
_refine_ls_restrained_S_all 1.041
_refine_ls_R_factor_all 0.0575
_refine_ls_R_factor_gt 0.0440
_refine_ls_shift/su_max 0.001
_refine_ls_shift/su_mean 0.000
_refine_ls_structure_factor_coef Fsqd
_refine_ls_weighting_details 'calc w=1/[\s^2^(Fo^2^)+(0.0615P)^2^+0.7382P] where P=(Fo^2^+2Fc^2^)/3'
_refine_ls_weighting_scheme calc
_refine_ls_wR_factor_gt 0.1092
_refine_ls_wR_factor_ref 0.1173
_reflns_number_gt 3065
_reflns_number_total 3812
_reflns_threshold_expression >2sigma(I)
_cod_data_source_file c9ra01370a2.cif
_cod_data_source_block Complex1
_cod_original_cell_volume 775.14(6)
_cod_original_sg_symbol_H-M P-1
_cod_database_code 7233003

loop_
_symmetry_equiv_pos_as_xyz
'x, y, z'
'-x, -y, -z'

loop_
_atom_site_label
_atom_site_type_symbol
_atom_site_fract_x
_atom_site_fract_y
_atom_site_fract_z
_atom_site_U_iso_or_equiv
_atom_site_adp_type
_atom_site_occupancy
_atom_site_symmetry_multiplicity
_atom_site_calc_flag
_atom_site_refinement_flags
Br1 Br 0.32912(6) 0.64952(4) 0.21501(4) 0.05927(15) Uani 1 1 d .
Mn1 Mn 0.73868(8) 0.74751(5) 0.30115(4) 0.03816(14) Uani 1 1 d .
O1 O 1.2056(5) 0.8705(3) 0.4087(3) 0.0738(8) Uani 1 1 d .
O2 O 0.7144(7) 1.0166(3) 0.3233(3) 0.0866(11) Uani 1 1 d .
O3 O 0.6842(8) 0.7327(4) 0.5404(3) 0.1043(13) Uani 1 1 d .
N1 N 0.7520(4) 0.7333(2) 0.1300(2) 0.0361(5) Uani 1 1 d .
N2 N 0.7697(4) 0.6125(3) -0.0232(2) 0.0425(6) Uani 1 1 d .
H1 H 0.7781 0.5468 -0.0636 0.051 Uiso 1 1 calc R
N3 N 0.7573(4) 0.5570(3) 0.2789(2) 0.0419(6) Uani 1 1 d .
C1 C 0.7464(5) 0.8060(3) 0.0338(3) 0.0372(6) Uani 1 1 d .
C2 C 0.7268(5) 0.9316(3) 0.0218(3) 0.0449(7) Uani 1 1 d .
H9 H 0.7176 0.9828 0.0846 0.054 Uiso 1 1 calc R
C3 C 0.7220(6) 0.9756(4) -0.0883(3) 0.0537(9) Uani 1 1 d .
H8 H 0.7092 1.0587 -0.0997 0.064 Uiso 1 1 calc R
C4 C 0.7356(6) 0.8994(4) -0.1830(3) 0.0586(10) Uani 1 1 d .
H7 H 0.7317 0.9334 -0.2555 0.070 Uiso 1 1 calc R
C5 C 0.7544(6) 0.7765(4) -0.1727(3) 0.0545(9) Uani 1 1 d .
H6 H 0.7638 0.7260 -0.2359 0.065 Uiso 1 1 calc R
C6 C 0.7589(5) 0.7314(3) -0.0632(3) 0.0401(7) Uani 1 1 d .
C7 C 0.7647(4) 0.6192(3) 0.0912(3) 0.0339(6) Uani 1 1 d .
C8 C 0.7702(5) 0.5184(3) 0.1720(3) 0.0396(6) Uani 1 1 d .
C9 C 0.7632(6) 0.4714(4) 0.3605(3) 0.0531(8) Uani 1 1 d .
H5 H 0.7534 0.4958 0.4352 0.064 Uiso 1 1 calc R
C10 C 0.7832(7) 0.3488(4) 0.3384(4) 0.0609(10) Uani 1 1 d .
H4 H 0.7890 0.2929 0.3977 0.073 Uiso 1 1 calc R
C11 C 0.7943(6) 0.3106(4) 0.2276(4) 0.0609(10) Uani 1 1 d .
H3 H 0.8063 0.2282 0.2105 0.073 Uiso 1 1 calc R
C12 C 0.7873(5) 0.3972(3) 0.1424(3) 0.0477(8) Uani 1 1 d .
H2 H 0.7940 0.3741 0.0666 0.057 Uiso 1 1 calc R
C13 C 1.0278(6) 0.8202(4) 0.3653(3) 0.0490(8) Uani 1 1 d .
C14 C 0.7204(7) 0.9118(4) 0.3108(3) 0.0530(9) Uani 1 1 d .
C15 C 0.7053(7) 0.7370(4) 0.4475(3) 0.0581(9) Uani 1 1 d .

loop_
_atom_site_aniso_label
_atom_site_aniso_U_11
_atom_site_aniso_U_22
_atom_site_aniso_U_33
_atom_site_aniso_U_23
_atom_site_aniso_U_13
_atom_site_aniso_U_12
Br1 0.0443(2) 0.0640(3) 0.0655(3) -0.02039(18) 0.01844(17) 0.01358(17)
Mn1 0.0467(3) 0.0383(2) 0.0284(2) 0.00063(17) 0.01162(19) 0.0128(2)
O1 0.0533(17) 0.087(2) 0.0594(17) -0.0008(15) 0.0045(14) 0.0060(15)
O2 0.152(4) 0.0559(17) 0.0625(18) 0.0061(14) 0.025(2) 0.055(2)
O3 0.158(4) 0.120(3) 0.0521(18) 0.0233(19) 0.056(2) 0.048(3)
N1 0.0412(13) 0.0374(12) 0.0309(12) 0.0045(10) 0.0114(10) 0.0142(10)
N2 0.0442(15) 0.0464(15) 0.0374(13) -0.0038(11) 0.0138(11) 0.0155(12)
N3 0.0430(14) 0.0395(13) 0.0418(14) 0.0113(11) 0.0108(11) 0.0128(11)
C1 0.0324(14) 0.0448(16) 0.0317(14) 0.0082(12) 0.0075(11) 0.0104(12)
C2 0.0453(18) 0.0439(17) 0.0457(17) 0.0126(14) 0.0119(14) 0.0163(14)
C3 0.049(2) 0.053(2) 0.058(2) 0.0229(17) 0.0134(16) 0.0169(16)
C4 0.050(2) 0.080(3) 0.0435(19) 0.0240(19) 0.0146(16) 0.0168(19)
C5 0.0466(19) 0.080(3) 0.0348(17) 0.0098(16) 0.0148(14) 0.0159(18)
C6 0.0321(14) 0.0488(17) 0.0362(15) 0.0013(13) 0.0101(12) 0.0097(13)
C7 0.0324(14) 0.0348(14) 0.0346(14) 0.0004(11) 0.0112(11) 0.0108(11)
C8 0.0322(14) 0.0375(15) 0.0486(17) 0.0036(13) 0.0108(13) 0.0121(12)
C9 0.057(2) 0.0494(19) 0.0500(19) 0.0183(16) 0.0120(16) 0.0169(16)
C10 0.058(2) 0.0465(19) 0.073(3) 0.0282(19) 0.010(2) 0.0167(17)
C11 0.052(2) 0.0385(18) 0.093(3) 0.0127(19) 0.020(2) 0.0177(16)
C12 0.0381(16) 0.0408(17) 0.064(2) 0.0026(15) 0.0180(15) 0.0109(13)
C13 0.059(2) 0.0468(18) 0.0348(16) 0.0018(13) 0.0114(15) 0.0115(16)
C14 0.077(3) 0.051(2) 0.0320(16) 0.0031(14) 0.0136(16) 0.0267(18)
C15 0.079(3) 0.056(2) 0.0418(19) 0.0049(16) 0.0242(18) 0.0219(19)

loop_
_atom_type_symbol
_atom_type_description
_atom_type_scat_dispersion_real
_atom_type_scat_dispersion_imag
_atom_type_scat_source
C C 0.0033 0.0016 'International Tables Vol C Tables 4.2.6.8 and 6.1.1.4'
H H 0.0000 0.0000 'International Tables Vol C Tables 4.2.6.8 and 6.1.1.4'
N N 0.0061 0.0033 'International Tables Vol C Tables 4.2.6.8 and 6.1.1.4'
O O 0.0106 0.0060 'International Tables Vol C Tables 4.2.6.8 and 6.1.1.4'
Mn Mn 0.3368 0.7283 'International Tables Vol C Tables 4.2.6.8 and 6.1.1.4'
Br Br -0.2901 2.4595 'International Tables Vol C Tables 4.2.6.8 and 6.1.1.4'

loop_
_geom_angle_atom_site_label_1
_geom_angle_atom_site_label_2
_geom_angle_atom_site_label_3
_geom_angle
C15 Mn1 C14 87.89(17)
C15 Mn1 C13 90.82(18)
C14 Mn1 C13 88.83(18)
C15 Mn1 N1 172.32(15)
C14 Mn1 N1 98.21(13)
C13 Mn1 N1 93.96(13)
C15 Mn1 N3 95.45(15)
C14 Mn1 N3 176.56(13)
C13 Mn1 N3 91.94(14)
N1 Mn1 N3 78.39(10)
C15 Mn1 Br1 88.00(15)
C14 Mn1 Br1 89.90(14)
C13 Mn1 Br1 178.30(12)
N1 Mn1 Br1 87.35(8)
N3 Mn1 Br1 89.39(8)
C7 N1 C1 105.3(2)
C7 N1 Mn1 114.64(19)
C1 N1 Mn1 140.0(2)
C7 N2 C6 107.0(2)
C7 N2 H1 126.5
C6 N2 H1 126.5
C8 N3 C9 116.9(3)
C8 N3 Mn1 115.8(2)
C9 N3 Mn1 127.3(3)
N1 C1 C2 130.7(3)
N1 C1 C6 109.1(3)
C2 C1 C6 120.2(3)
C3 C2 C1 116.4(3)
C3 C2 H9 121.8
C1 C2 H9 121.8
C2 C3 C4 122.2(3)
C2 C3 H8 118.9
C4 C3 H8 118.9
C5 C4 C3 122.1(3)
C5 C4 H7 119.0
C3 C4 H7 119.0
C4 C5 C6 116.2(4)
C4 C5 H6 121.9
C6 C5 H6 121.9
C5 C6 N2 131.5(3)
C5 C6 C1 122.9(3)
N2 C6 C1 105.5(3)
N1 C7 N2 113.0(3)
N1 C7 C8 118.9(3)
N2 C7 C8 128.1(3)
N3 C8 C12 123.6(3)
N3 C8 C7 112.3(3)
C12 C8 C7 124.1(3)
N3 C9 C10 123.0(4)
N3 C9 H5 118.5
C10 C9 H5 118.5
C11 C10 C9 119.1(3)
C11 C10 H4 120.4
C9 C10 H4 120.4
C10 C11 C12 118.6(3)
C10 C11 H3 120.7
C12 C11 H3 120.7
C8 C12 C11 118.7(4)
C8 C12 H2 120.7
C11 C12 H2 120.7
O1 C13 Mn1 176.3(4)
O2 C14 Mn1 176.3(3)
O3 C15 Mn1 178.7(4)

loop_
_geom_bond_atom_site_label_1
_geom_bond_atom_site_label_2
_geom_bond_distance
Br1 Mn1 2.5531(6)
Mn1 C15 1.790(4)
Mn1 C14 1.801(4)
Mn1 C13 1.808(4)
Mn1 N1 2.032(2)
Mn1 N3 2.093(3)
O1 C13 1.124(5)
O2 C14 1.140(4)
O3 C15 1.136(5)
N1 C7 1.325(4)
N1 C1 1.386(4)
N2 C7 1.348(4)
N2 C6 1.384(4)
N2 H1 0.8600
N3 C8 1.339(4)
N3 C9 1.343(4)
C1 C2 1.397(4)
C1 C6 1.404(4)
C2 C3 1.380(5)
C2 H9 0.9300
C3 C4 1.396(6)
C3 H8 0.9300
C4 C5 1.365(6)
C4 H7 0.9300
C5 C6 1.379(5)
C5 H6 0.9300
C7 C8 1.458(4)
C8 C12 1.379(4)
C9 C10 1.383(6)
C9 H5 0.9300
C10 C11 1.376(6)
C10 H4 0.9300
C11 C12 1.383(5)
C11 H3 0.9300
C12 H2 0.9300

loop_
_geom_torsion_atom_site_label_1
_geom_torsion_atom_site_label_2
_geom_torsion_atom_site_label_3
_geom_torsion_atom_site_label_4
_geom_torsion
C15 Mn1 N1 C7 -37.1(13)
C14 Mn1 N1 C7 -179.4(2)
C13 Mn1 N1 C7 91.2(2)
N3 Mn1 N1 C7 0.1(2)
Br1 Mn1 N1 C7 -89.9(2)
C15 Mn1 N1 C1 140.6(11)
C14 Mn1 N1 C1 -1.7(4)
C13 Mn1 N1 C1 -91.1(3)
N3 Mn1 N1 C1 177.8(3)
Br1 Mn1 N1 C1 87.8(3)
C15 Mn1 N3 C8 175.9(3)
C14 Mn1 N3 C8 10(3)
C13 Mn1 N3 C8 -93.1(2)
N1 Mn1 N3 C8 0.5(2)
Br1 Mn1 N3 C8 88.0(2)
C15 Mn1 N3 C9 -5.9(3)
C14 Mn1 N3 C9 -172(3)
C13 Mn1 N3 C9 85.1(3)
N1 Mn1 N3 C9 178.7(3)
Br1 Mn1 N3 C9 -93.9(3)
C7 N1 C1 C2 177.8(3)
Mn1 N1 C1 C2 0.0(6)
C7 N1 C1 C6 -0.7(3)
Mn1 N1 C1 C6 -178.5(2)
N1 C1 C2 C3 -178.7(3)
C6 C1 C2 C3 -0.3(5)
C1 C2 C3 C4 0.0(5)
C2 C3 C4 C5 0.0(6)
C3 C4 C5 C6 0.1(6)
C4 C5 C6 N2 177.8(3)
C4 C5 C6 C1 -0.4(5)
C7 N2 C6 C5 -178.7(3)
C7 N2 C6 C1 -0.3(3)
N1 C1 C6 C5 179.2(3)
C2 C1 C6 C5 0.5(5)
N1 C1 C6 N2 0.6(3)
C2 C1 C6 N2 -178.1(3)
C1 N1 C7 N2 0.6(3)
Mn1 N1 C7 N2 179.0(2)
C1 N1 C7 C8 -179.1(3)
Mn1 N1 C7 C8 -0.6(3)
C6 N2 C7 N1 -0.2(3)
C6 N2 C7 C8 179.4(3)
C9 N3 C8 C12 0.5(5)
Mn1 N3 C8 C12 178.8(2)
C9 N3 C8 C7 -179.4(3)
Mn1 N3 C8 C7 -1.0(3)
N1 C7 C8 N3 1.1(4)
N2 C7 C8 N3 -178.5(3)
N1 C7 C8 C12 -178.7(3)
N2 C7 C8 C12 1.7(5)
C8 N3 C9 C10 0.5(5)
Mn1 N3 C9 C10 -177.7(3)
N3 C9 C10 C11 -1.1(6)
C9 C10 C11 C12 0.7(6)
N3 C8 C12 C11 -0.8(5)
C7 C8 C12 C11 179.0(3)
C10 C11 C12 C8 0.2(5)
C15 Mn1 C13 O1 -54(5)
C14 Mn1 C13 O1 34(5)
N1 Mn1 C13 O1 132(5)
N3 Mn1 C13 O1 -150(5)
Br1 Mn1 C13 O1 -8(9)
C15 Mn1 C14 O2 35(6)
C13 Mn1 C14 O2 -56(6)
N1 Mn1 C14 O2 -150(6)
N3 Mn1 C14 O2 -159(5)
Br1 Mn1 C14 O2 123(6)
C14 Mn1 C15 O3 -4(20)
C13 Mn1 C15 O3 85(20)
N1 Mn1 C15 O3 -147(20)
N3 Mn1 C15 O3 177(100)
Br1 Mn1 C15 O3 -94(20)
